data_1567152
loop_
_publ_author_name
'Jain, Anant Kumar'
'Gau, Michael R.'
'Carroll, Patrick J.'
'Goldberg, Karen I.'

_publ_section_title
;
 The underappreciated influence of ancillary halide on metal-ligand proton
 tautomerism.
;
_journal_issue 26
_journal_name_full 'Chemical science'
_journal_page_first 7837
_journal_page_last 7845
_journal_paper_doi 10.1039/d2sc00279e
_journal_volume 13
_journal_year 2022
_chemical_formula_moiety 'C23 H42 Ir N4 O P2, F6 P'
_chemical_formula_sum 'C23 H42 F6 Ir N4 O P3'
_chemical_formula_weight 789.71
_space_group_crystal_system monoclinic
_space_group_IT_number 14
_space_group_name_Hall '-P 2ybc'
_space_group_name_H-M_alt 'P 1 21/c 1'
_atom_sites_solution_hydrogens geom
_atom_sites_solution_primary dual
_audit_creation_date 2019-12-03
_audit_creation_method
;
Olex2 1.2
(compiled 2018.05.29 svn.r3508 for OlexSys, GUI svn.r5506)
;
_audit_update_record
;
2021-11-23 deposited with the CCDC.	2022-05-23 downloaded from the CCDC.
;
_cell_angle_alpha 90
_cell_angle_beta 92.963(2)
_cell_angle_gamma 90
_cell_formula_units_Z 4
_cell_length_a 12.0735(2)
_cell_length_b 10.6615(2)
_cell_length_c 23.5954(4)
_cell_measurement_reflns_used 30592
_cell_measurement_temperature 100
_cell_measurement_theta_max 30.8480
_cell_measurement_theta_min 2.4820
_cell_volume 3033.18(9)
_computing_cell_refinement 'CrysAlisPro 1.171.40.61a (Rigaku OD, 2019)'
_computing_data_collection 'CrysAlisPro 1.171.40.61a (Rigaku OD, 2019)'
_computing_data_reduction 'CrysAlisPro 1.171.40.61a (Rigaku OD, 2019)'
_computing_molecular_graphics 'ORTEP-3 (Farrugia, 2012)'
_computing_publication_material 'Olex2 (Dolomanov et al., 2009)'
_computing_structure_refinement 'ShelXL (Sheldrick, 2015)'
_computing_structure_solution 'ShelXT (Sheldrick, 2015)'
_diffrn_ambient_environment N~2~
_diffrn_ambient_temperature 100
_diffrn_detector 'HPC area detector'
_diffrn_detector_area_resol_mean 10.0
_diffrn_detector_type 'Dectris Pilatus3 R 200K detector'
_diffrn_measured_fraction_theta_full 0.999
_diffrn_measured_fraction_theta_max 0.887
_diffrn_measurement_details
;
List of Runs (angles in degrees, time in seconds):

  # Type    Start    End  Width  t~exp~   \w     \q     \k     \f   Frames
#--------------------------------------------------------------------------
  1  \w    -68.00  21.00   0.50    2.00    --    5.07 -57.00-180.00  178
  2  \w    -23.00  39.00   0.50    2.00    --    5.07 -99.00 -60.00  124
  3  \w     39.00  84.00   0.50    2.00    --    5.07-178.00  90.00   90
  4  \w    -23.00  39.00   0.50    2.00    --    5.07 -99.00 -90.00  124
  5  \w    -23.00  29.00   0.50    2.00    --   -5.38 -99.00 -30.00  104
  6  \w    -83.00  -4.00   0.50    2.00    --   -5.38 -37.00 120.00  158
  7  \w    -59.00 -33.00   0.50    2.00    --   -5.38 -57.00  90.00   52
  8  \w      2.00  29.00   0.50    2.00    --   -5.38 -99.00-120.00   54
  9  \w    -19.00   9.00   0.50    2.00    --   -5.38 -99.00  30.00   56
 10  \w    -78.00  10.00   0.50    2.00    --   -5.38 -57.00  30.00  176
;
_diffrn_measurement_device 'four-circle diffractometer'
_diffrn_measurement_device_type Rigaku_Synergy-S_Dectris
_diffrn_measurement_method '\w scans'
_diffrn_orient_matrix_type 'CrysAlisPro convention (1999,Acta A55,543-557)'
_diffrn_orient_matrix_UB_11 -0.0019729000
_diffrn_orient_matrix_UB_12 -0.0080728000
_diffrn_orient_matrix_UB_13 -0.0298900000
_diffrn_orient_matrix_UB_21 -0.0514882000
_diffrn_orient_matrix_UB_22 0.0320509000
_diffrn_orient_matrix_UB_23 -0.0022318000
_diffrn_orient_matrix_UB_31 0.0283841000
_diffrn_orient_matrix_UB_32 0.0577064000
_diffrn_orient_matrix_UB_33 -0.0029145000
_diffrn_radiation_monochromator mirror
_diffrn_radiation_probe x-ray
_diffrn_radiation_type MoK\a
_diffrn_radiation_wavelength 0.71073
_diffrn_reflns_av_R_equivalents 0.0449
_diffrn_reflns_av_unetI/netI 0.0304
_diffrn_reflns_Laue_measured_fraction_full 0.999
_diffrn_reflns_Laue_measured_fraction_max 0.887
_diffrn_reflns_limit_h_max 16
_diffrn_reflns_limit_h_min -15
_diffrn_reflns_limit_k_max 12
_diffrn_reflns_limit_k_min -15
_diffrn_reflns_limit_l_max 32
_diffrn_reflns_limit_l_min -32
_diffrn_reflns_number 58706
_diffrn_reflns_point_group_measured_fraction_full 0.999
_diffrn_reflns_point_group_measured_fraction_max 0.887
_diffrn_reflns_theta_full 25.242
_diffrn_reflns_theta_max 30.779
_diffrn_reflns_theta_min 2.354
_diffrn_source 'micro-focus sealed X-ray tube'
_diffrn_source_type 'PhotonJet (Mo) X-ray Source'
_exptl_absorpt_coefficient_mu 4.621
_exptl_absorpt_correction_T_max 1.00000
_exptl_absorpt_correction_T_min 0.70006
_exptl_absorpt_correction_type multi-scan
_exptl_absorpt_process_details 'SCALE3 ABSPACK'
_exptl_crystal_colour yellow
_exptl_crystal_density_diffrn 1.729
_exptl_crystal_description block
_exptl_crystal_F_000 1568
_exptl_crystal_size_max 0.27
_exptl_crystal_size_mid 0.12
_exptl_crystal_size_min 0.11
_refine_diff_density_max 1.009
_refine_diff_density_min -0.839
_refine_diff_density_rms 0.112
_refine_ls_extinction_method none
_refine_ls_goodness_of_fit_ref 1.081
_refine_ls_hydrogen_treatment constr
_refine_ls_matrix_type full
_refine_ls_number_parameters 355
_refine_ls_number_reflns 8416
_refine_ls_number_restraints 0
_refine_ls_restrained_S_all 1.081
_refine_ls_R_factor_all 0.0280
_refine_ls_R_factor_gt 0.0206
_refine_ls_shift/su_max 0.004
_refine_ls_shift/su_mean 0.000
_refine_ls_structure_factor_coef Fsqd
_refine_ls_weighting_details 'w=1/[\s^2^(Fo^2^)+(0.0216P)^2^+0.4746P] where P=(Fo^2^+2Fc^2^)/3'
_refine_ls_weighting_scheme calc
_refine_ls_wR_factor_gt 0.0452
_refine_ls_wR_factor_ref 0.0467
_reflns_Friedel_coverage 0.000
_reflns_number_gt 7357
_reflns_number_total 8416
_reflns_threshold_expression 'I > 2\s(I)'
_cod_data_source_file d2sc00279e2.cif
_cod_data_source_block 8015
_cod_depositor_comments 'Adding full bibliography for 1567146--1567153.cif.'
_cod_database_code 1567152
_shelx_shelxl_version_number 2018/3
_diffrn_oxdiff_digest_frames
;
013cda0f9a9d233eeb4bd83f1961e3f187000265ab7
;
_reflns_odcompleteness_completeness 99.90
_reflns_odcompleteness_iscentric 1
_reflns_odcompleteness_theta 27.42
_olex2_submission_special_instructions 'No special instructions were received'
_oxdiff_exptl_absorpt_empirical_details
;
Empirical correction (ABSPACK) includes:
- Absorption correction using spherical harmonics
- Frame scaling
;
_oxdiff_exptl_absorpt_empirical_full_max 1.247
_oxdiff_exptl_absorpt_empirical_full_min 0.801

loop_
_space_group_symop_operation_xyz
'x, y, z'
'-x, y+1/2, -z+1/2'
'-x, -y, -z'
'x, -y-1/2, z-1/2'

loop_
_atom_site_label
_atom_site_type_symbol
_atom_site_fract_x
_atom_site_fract_y
_atom_site_fract_z
_atom_site_U_iso_or_equiv
_atom_site_adp_type
_atom_site_occupancy
_atom_site_site_symmetry_order
_atom_site_calc_flag
_atom_site_refinement_flags_posn
_atom_site_refinement_flags_adp
_atom_site_refinement_flags_occupancy
_atom_site_disorder_assembly
_atom_site_disorder_group
Ir1 Ir 0.67358(2) 0.88253(2) 0.63476(2) 0.00943(3) Uani 1 1 d . . . . .
P1 P 0.49100(4) 0.80951(5) 0.63494(2) 0.01050(10) Uani 1 1 d . . . . .
P2 P 0.86538(4) 0.90325(5) 0.64386(2) 0.01022(10) Uani 1 1 d . . . . .
O1 O 0.62583(13) 1.15575(14) 0.63402(7) 0.0214(3) Uani 1 1 d . . . . .
N1 N 0.66839(13) 0.68240(17) 0.63262(7) 0.0140(4) Uani 1 1 d . . . . .
N2 N 0.54201(15) 0.53469(16) 0.62869(7) 0.0156(4) Uani 1 1 d . . . . .
H2 H 0.478571 0.497895 0.628091 0.019 Uiso 1 1 calc R . . . .
N3 N 1.01408(15) 0.70443(17) 0.62528(8) 0.0194(4) Uani 1 1 d . . . . .
N4 N 0.88620(15) 0.73317(17) 0.55571(8) 0.0172(4) Uani 1 1 d . . . . .
H4 H 0.830242 0.764362 0.536562 0.021 Uiso 1 1 calc R . . . .
C1 C 0.55972(17) 0.65898(19) 0.63306(8) 0.0126(4) Uani 1 1 d . . . . .
C2 C 0.72163(18) 0.5686(2) 0.62805(10) 0.0175(4) Uani 1 1 d . . . . .
H2a H 0.797770 0.556444 0.626981 0.021 Uiso 1 1 calc R . . . .
C3 C 0.64267(19) 0.4772(2) 0.62538(10) 0.0191(5) Uani 1 1 d . . . . .
H3 H 0.654981 0.391521 0.621931 0.023 Uiso 1 1 calc R . . . .
C4 C 0.42099(17) 0.8189(2) 0.70353(9) 0.0147(4) Uani 1 1 d . . . . .
C5 C 0.51393(19) 0.8129(2) 0.75042(9) 0.0197(5) Uani 1 1 d . . . . .
H5a H 0.555945 0.737304 0.746383 0.030 Uiso 1 1 calc GR . . . .
H5b H 0.482071 0.813592 0.786868 0.030 Uiso 1 1 calc GR . . . .
H5c H 0.561866 0.884182 0.747333 0.030 Uiso 1 1 calc GR . . . .
C6 C 0.36136(19) 0.9459(2) 0.70603(10) 0.0222(5) Uani 1 1 d . . . . .
H6a H 0.412748 1.012155 0.698984 0.033 Uiso 1 1 calc GR . . . .
H6b H 0.332757 0.956902 0.742914 0.033 Uiso 1 1 calc GR . . . .
H6c H 0.301318 0.948124 0.677736 0.033 Uiso 1 1 calc GR . . . .
C7 C 0.33988(19) 0.7110(2) 0.71214(10) 0.0223(5) Uani 1 1 d . . . . .
H7a H 0.279741 0.715884 0.683982 0.033 Uiso 1 1 calc GR . . . .
H7b H 0.311308 0.717005 0.749267 0.033 Uiso 1 1 calc GR . . . .
H7c H 0.377737 0.632421 0.708583 0.033 Uiso 1 1 calc GR . . . .
C8 C 0.39964(17) 0.82390(19) 0.56956(9) 0.0137(4) Uani 1 1 d . . . . .
C9 C 0.28914(17) 0.7545(2) 0.57183(9) 0.0186(4) Uani 1 1 d . . . . .
H9a H 0.302694 0.668468 0.581987 0.028 Uiso 1 1 calc GR . . . .
H9b H 0.250427 0.758314 0.535296 0.028 Uiso 1 1 calc GR . . . .
H9c H 0.244917 0.793168 0.599636 0.028 Uiso 1 1 calc GR . . . .
C10 C 0.46601(19) 0.7694(2) 0.52112(9) 0.0205(5) Uani 1 1 d . . . . .
H10a H 0.537761 0.808329 0.521517 0.031 Uiso 1 1 calc GR . . . .
H10b H 0.426962 0.785517 0.485385 0.031 Uiso 1 1 calc GR . . . .
H10c H 0.474597 0.680609 0.526328 0.031 Uiso 1 1 calc GR . . . .
C11 C 0.38048(19) 0.9644(2) 0.55886(10) 0.0189(5) Uani 1 1 d . . . . .
H11a H 0.337290 0.998418 0.588240 0.028 Uiso 1 1 calc GR . . . .
H11b H 0.341495 0.975827 0.522735 0.028 Uiso 1 1 calc GR . . . .
H11c H 0.450647 1.006714 0.558915 0.028 Uiso 1 1 calc GR . . . .
C12 C 0.92680(17) 0.77204(19) 0.60789(9) 0.0134(4) Uani 1 1 d . . . . .
C13 C 1.0280(2) 0.6190(2) 0.58269(11) 0.0247(5) Uani 1 1 d . . . . .
H13 H 1.082928 0.557794 0.583371 0.030 Uiso 1 1 calc R . . . .
C14 C 0.9508(2) 0.6357(2) 0.53951(11) 0.0236(5) Uani 1 1 d . . . . .
H14 H 0.943428 0.590216 0.505882 0.028 Uiso 1 1 calc R . . . .
C15 C 0.91143(17) 0.88543(19) 0.72096(9) 0.0136(4) Uani 1 1 d . . . . .
C16 C 0.87091(18) 0.7549(2) 0.73899(9) 0.0195(5) Uani 1 1 d . . . . .
H16a H 0.793940 0.745422 0.727474 0.029 Uiso 1 1 calc GR . . . .
H16b H 0.880165 0.746819 0.779478 0.029 Uiso 1 1 calc GR . . . .
H16c H 0.913405 0.691251 0.721237 0.029 Uiso 1 1 calc GR . . . .
C17 C 0.85107(18) 0.9832(2) 0.75592(9) 0.0193(5) Uani 1 1 d . . . . .
H17a H 0.874502 1.065790 0.745689 0.029 Uiso 1 1 calc GR . . . .
H17b H 0.868511 0.969343 0.795588 0.029 Uiso 1 1 calc GR . . . .
H17c H 0.772486 0.975402 0.748338 0.029 Uiso 1 1 calc GR . . . .
C18 C 1.03689(18) 0.8958(2) 0.73366(9) 0.0177(4) Uani 1 1 d . . . . .
H18a H 1.074361 0.835359 0.711371 0.027 Uiso 1 1 calc GR . . . .
H18b H 1.053599 0.879965 0.773235 0.027 Uiso 1 1 calc GR . . . .
H18c H 1.061269 0.978652 0.724341 0.027 Uiso 1 1 calc GR . . . .
C19 C 0.93282(17) 1.0412(2) 0.60905(9) 0.0150(4) Uani 1 1 d . . . . .
C20 C 0.91793(19) 1.1620(2) 0.64328(10) 0.0203(5) Uani 1 1 d . . . . .
H20a H 0.840766 1.173624 0.649783 0.030 Uiso 1 1 calc GR . . . .
H20b H 0.944439 1.232238 0.622422 0.030 Uiso 1 1 calc GR . . . .
H20c H 0.959266 1.155658 0.679024 0.030 Uiso 1 1 calc GR . . . .
C21 C 0.87410(18) 1.0575(2) 0.55026(9) 0.0196(5) Uani 1 1 d . . . . .
H21a H 0.881577 0.981919 0.528659 0.029 Uiso 1 1 calc GR . . . .
H21b H 0.907085 1.126063 0.530863 0.029 Uiso 1 1 calc GR . . . .
H21c H 0.796905 1.074623 0.554483 0.029 Uiso 1 1 calc GR . . . .
C22 C 1.05687(17) 1.0186(2) 0.60132(10) 0.0204(5) Uani 1 1 d . . . . .
H22a H 1.094623 1.007558 0.637790 0.031 Uiso 1 1 calc GR . . . .
H22b H 1.087584 1.089523 0.582561 0.031 Uiso 1 1 calc GR . . . .
H22c H 1.065889 0.944717 0.578786 0.031 Uiso 1 1 calc GR . . . .
C23 C 0.64642(16) 1.0494(2) 0.63465(8) 0.0135(4) Uani 1 1 d . . . . .
P3 P 0.28999(5) 0.32630(5) 0.58979(2) 0.01581(11) Uani 1 1 d . . . . .
F1 F 0.31518(11) 0.43713(12) 0.63608(6) 0.0243(3) Uani 1 1 d . . . . .
F2 F 0.29211(12) 0.22506(13) 0.63921(6) 0.0276(3) Uani 1 1 d . . . . .
F3 F 0.26649(11) 0.21848(12) 0.54297(6) 0.0222(3) Uani 1 1 d . . . . .
F4 F 0.28756(14) 0.42902(13) 0.54037(6) 0.0348(4) Uani 1 1 d . . . . .
F5 F 0.42114(11) 0.31006(14) 0.58491(6) 0.0296(3) Uani 1 1 d . . . . .
F6 F 0.15985(11) 0.34451(14) 0.59576(7) 0.0306(3) Uani 1 1 d . . . . .

loop_
_atom_site_aniso_label
_atom_site_aniso_U_11
_atom_site_aniso_U_22
_atom_site_aniso_U_33
_atom_site_aniso_U_23
_atom_site_aniso_U_13
_atom_site_aniso_U_12
Ir1 0.00822(4) 0.00901(4) 0.01107(4) 0.00016(3) 0.00067(3) -0.00030(3)
P1 0.0091(2) 0.0112(2) 0.0113(2) 0.00053(19) 0.00096(19) -0.00098(18)
P2 0.0091(2) 0.0116(2) 0.0098(2) -0.00070(19) -0.00013(18) -0.00019(18)
O1 0.0210(8) 0.0115(7) 0.0317(9) -0.0001(7) 0.0004(7) 0.0024(6)
N1 0.0117(9) 0.0115(9) 0.0190(9) 0.0003(7) 0.0018(7) 0.0004(6)
N2 0.0158(9) 0.0127(8) 0.0184(9) 0.0010(7) 0.0011(7) -0.0041(7)
N3 0.0151(9) 0.0208(10) 0.0222(10) -0.0061(8) -0.0003(8) 0.0029(7)
N4 0.0151(9) 0.0192(9) 0.0172(9) -0.0044(7) -0.0008(7) 0.0032(7)
C1 0.0147(10) 0.0109(9) 0.0123(10) 0.0011(8) 0.0005(8) -0.0016(8)
C2 0.0138(10) 0.0133(10) 0.0255(12) 0.0009(9) 0.0026(9) 0.0035(8)
C3 0.0222(11) 0.0108(10) 0.0244(12) -0.0005(9) 0.0028(9) 0.0023(9)
C4 0.0149(10) 0.0172(10) 0.0125(10) 0.0000(8) 0.0041(8) -0.0006(8)
C5 0.0194(11) 0.0270(12) 0.0128(11) 0.0000(9) 0.0022(8) -0.0023(9)
C6 0.0252(12) 0.0240(12) 0.0178(11) -0.0031(9) 0.0072(9) 0.0055(10)
C7 0.0212(12) 0.0255(12) 0.0209(12) 0.0011(9) 0.0083(9) -0.0071(9)
C8 0.0133(10) 0.0139(10) 0.0137(10) 0.0010(8) -0.0019(8) -0.0006(8)
C9 0.0156(11) 0.0201(11) 0.0196(11) 0.0031(9) -0.0041(9) -0.0014(9)
C10 0.0210(12) 0.0282(12) 0.0121(11) -0.0011(9) -0.0007(9) 0.0012(9)
C11 0.0219(11) 0.0148(10) 0.0194(11) 0.0035(8) -0.0045(9) -0.0008(8)
C12 0.0117(10) 0.0151(10) 0.0134(10) -0.0027(8) 0.0015(8) -0.0003(8)
C13 0.0220(12) 0.0194(12) 0.0326(14) -0.0100(10) 0.0001(10) 0.0072(9)
C14 0.0228(12) 0.0217(12) 0.0265(13) -0.0131(10) 0.0034(10) 0.0039(9)
C15 0.0125(10) 0.0177(10) 0.0105(10) 0.0005(8) -0.0004(8) 0.0021(8)
C16 0.0190(11) 0.0240(12) 0.0154(11) 0.0082(9) -0.0016(9) -0.0014(9)
C17 0.0185(11) 0.0274(12) 0.0120(10) -0.0033(9) -0.0001(8) 0.0041(9)
C18 0.0143(10) 0.0231(11) 0.0153(11) 0.0003(9) -0.0027(8) -0.0011(8)
C19 0.0117(10) 0.0173(10) 0.0160(10) 0.0027(8) 0.0016(8) -0.0034(8)
C20 0.0211(11) 0.0160(10) 0.0238(12) -0.0013(9) 0.0001(9) -0.0059(9)
C21 0.0190(11) 0.0226(11) 0.0173(11) 0.0055(9) -0.0002(9) -0.0028(9)
C22 0.0129(10) 0.0264(12) 0.0223(12) 0.0048(9) 0.0042(9) -0.0024(9)
C23 0.0082(9) 0.0181(11) 0.0142(10) -0.0007(8) -0.0004(8) -0.0022(8)
P3 0.0163(3) 0.0146(3) 0.0166(3) -0.0022(2) 0.0009(2) -0.0010(2)
F1 0.0249(7) 0.0218(7) 0.0266(7) -0.0100(6) 0.0064(6) -0.0044(6)
F2 0.0410(9) 0.0218(7) 0.0200(7) 0.0034(6) 0.0012(6) -0.0007(6)
F3 0.0252(7) 0.0185(6) 0.0221(7) -0.0055(5) -0.0050(5) -0.0006(5)
F4 0.0574(10) 0.0202(7) 0.0266(8) 0.0051(6) 0.0010(7) -0.0048(7)
F5 0.0170(7) 0.0392(8) 0.0331(8) -0.0176(7) 0.0053(6) -0.0024(6)
F6 0.0170(7) 0.0286(7) 0.0461(9) -0.0090(7) 0.0014(6) 0.0015(6)

loop_
_atom_type_symbol
_atom_type_description
_atom_type_scat_dispersion_real
_atom_type_scat_dispersion_imag
_atom_type_scat_source
C C 0.0033 0.0016 'International Tables Vol C Tables 4.2.6.8 and 6.1.1.4'
H H 0.0000 0.0000 'International Tables Vol C Tables 4.2.6.8 and 6.1.1.4'
F F 0.0171 0.0103 'International Tables Vol C Tables 4.2.6.8 and 6.1.1.4'
Ir Ir -1.4442 7.9887 'International Tables Vol C Tables 4.2.6.8 and 6.1.1.4'
N N 0.0061 0.0033 'International Tables Vol C Tables 4.2.6.8 and 6.1.1.4'
O O 0.0106 0.0060 'International Tables Vol C Tables 4.2.6.8 and 6.1.1.4'
P P 0.1023 0.0942 'International Tables Vol C Tables 4.2.6.8 and 6.1.1.4'

loop_
_geom_angle_atom_site_label_1
_geom_angle_atom_site_label_2
_geom_angle_atom_site_label_3
_geom_angle
_geom_angle_site_symmetry_1
_geom_angle_site_symmetry_3
_geom_angle_publ_flag
P2 Ir1 P1 165.040(18) . . ?
N1 Ir1 P1 68.95(4) . . ?
N1 Ir1 P2 97.18(5) . . ?
C23 Ir1 P1 99.02(6) . . ?
C23 Ir1 P2 94.95(6) . . ?
C23 Ir1 N1 167.87(8) . . ?
C1 P1 Ir1 82.05(7) . . ?
C1 P1 C4 107.32(9) . . ?
C1 P1 C8 107.87(9) . . ?
C4 P1 Ir1 116.93(7) . . ?
C8 P1 Ir1 119.40(7) . . ?
C8 P1 C4 116.10(10) . . ?
C12 P2 Ir1 108.22(7) . . ?
C12 P2 C15 105.46(9) . . ?
C12 P2 C19 101.60(10) . . ?
C15 P2 Ir1 108.80(7) . . ?
C15 P2 C19 112.70(9) . . ?
C19 P2 Ir1 118.90(7) . . ?
C1 N1 Ir1 102.37(13) . . ?
C1 N1 C2 107.32(17) . . ?
C2 N1 Ir1 150.15(14) . . ?
C1 N2 C3 107.91(17) . . ?
C12 N3 C13 105.05(19) . . ?
C12 N4 C14 107.44(18) . . ?
N1 C1 P1 106.63(14) . . ?
N1 C1 N2 109.62(18) . . ?
N2 C1 P1 143.59(16) . . ?
C3 C2 N1 107.74(18) . . ?
C2 C3 N2 107.40(19) . . ?
C5 C4 P1 106.00(14) . . ?
C5 C4 C6 109.59(18) . . ?
C6 C4 P1 108.33(14) . . ?
C7 C4 P1 113.33(15) . . ?
C7 C4 C5 108.77(18) . . ?
C7 C4 C6 110.68(18) . . ?
C9 C8 P1 114.40(14) . . ?
C9 C8 C10 109.35(17) . . ?
C9 C8 C11 110.71(17) . . ?
C10 C8 P1 106.00(14) . . ?
C11 C8 P1 107.19(14) . . ?
C11 C8 C10 108.97(17) . . ?
N3 C12 P2 127.78(16) . . ?
N3 C12 N4 110.91(18) . . ?
N4 C12 P2 121.29(15) . . ?
C14 C13 N3 111.0(2) . . ?
C13 C14 N4 105.6(2) . . ?
C16 C15 P2 105.98(14) . . ?
C17 C15 P2 109.00(14) . . ?
C17 C15 C16 107.33(17) . . ?
C18 C15 P2 114.88(14) . . ?
C18 C15 C16 109.61(17) . . ?
C18 C15 C17 109.72(17) . . ?
C20 C19 P2 111.06(15) . . ?
C20 C19 C22 109.57(18) . . ?
C21 C19 P2 106.95(14) . . ?
C21 C19 C20 108.63(18) . . ?
C21 C19 C22 108.54(18) . . ?
C22 C19 P2 111.97(15) . . ?
O1 C23 Ir1 177.99(18) . . ?
F2 P3 F1 90.31(8) . . ?
F2 P3 F3 90.81(7) . . ?
F2 P3 F4 179.56(9) . . ?
F2 P3 F5 90.05(8) . . ?
F2 P3 F6 89.80(8) . . ?
F3 P3 F1 178.71(8) . . ?
F4 P3 F1 89.31(8) . . ?
F4 P3 F3 89.58(8) . . ?
F4 P3 F5 90.14(9) . . ?
F5 P3 F1 88.60(7) . . ?
F5 P3 F3 90.76(7) . . ?
F6 P3 F1 90.18(7) . . ?
F6 P3 F3 90.46(8) . . ?
F6 P3 F4 90.00(9) . . ?
F6 P3 F5 178.77(8) . . ?

loop_
_geom_bond_atom_site_label_1
_geom_bond_atom_site_label_2
_geom_bond_distance
_geom_bond_site_symmetry_2
_geom_bond_publ_flag
Ir1 P1 2.3379(5) . ?
Ir1 P2 2.3251(5) . ?
Ir1 N1 2.1351(18) . ?
Ir1 C23 1.809(2) . ?
P1 C1 1.808(2) . ?
P1 C4 1.867(2) . ?
P1 C8 1.856(2) . ?
P2 C12 1.814(2) . ?
P2 C15 1.884(2) . ?
P2 C19 1.890(2) . ?
O1 C23 1.160(3) . ?
N1 C1 1.336(3) . ?
N1 C2 1.380(3) . ?
N2 C1 1.345(3) . ?
N2 C3 1.367(3) . ?
N3 C12 1.324(3) . ?
N3 C13 1.373(3) . ?
N4 C12 1.366(3) . ?
N4 C14 1.366(3) . ?
C2 C3 1.362(3) . ?
C4 C5 1.536(3) . ?
C4 C6 1.536(3) . ?
C4 C7 1.531(3) . ?
C8 C9 1.529(3) . ?
C8 C10 1.543(3) . ?
C8 C11 1.534(3) . ?
C13 C14 1.356(4) . ?
C15 C16 1.542(3) . ?
C15 C17 1.536(3) . ?
C15 C18 1.533(3) . ?
C19 C20 1.536(3) . ?
C19 C21 1.535(3) . ?
C19 C22 1.537(3) . ?
P3 F1 1.6270(14) . ?
P3 F2 1.5883(14) . ?
P3 F3 1.6092(13) . ?
P3 F4 1.5990(15) . ?
P3 F5 1.6029(14) . ?
P3 F6 1.5967(14) . ?
